data_8100787
loop_
_publ_author_name
'Mahjoub, Ahmed'
'Zantour, H\'edi'
'Masson, Serge'

_publ_section_title
;
Crystal structure of dithioacetic acid trimers, (CH~3~C(SH)S)~3~
;
_journal_issue 4
_journal_name_full 'Zeitschrift f\"ur Kristallographie - New Crystal Structures'
_journal_page_first 597
_journal_page_last 598
_journal_volume 217
_journal_year 2002
_chemical_formula_structural 'C6 H12 S6'
_chemical_formula_sum 'C6 H12 S6'
_chemical_formula_weight 276.52
_space_group_IT_number 62
_symmetry_cell_setting orthorhombic
_symmetry_space_group_name_Hall '-P 2ac 2n'
_symmetry_space_group_name_H-M 'P n m a'
_cell_angle_alpha 90.00
_cell_angle_beta 90.00
_cell_angle_gamma 90.00
_cell_formula_units_Z 4
_cell_length_a 9.954(3)
_cell_length_b 12.617(3)
_cell_length_c 9.716(2)
_cell_measurement_temperature 153(2)
_cell_volume 1220.3(5)
_diffrn_ambient_temperature 153(2)
_exptl_crystal_density_diffrn 1.505
_refine_ls_R_factor_obs 0.0346
_refine_ls_wR_factor_obs 0.0968
_cod_depositor_comments
;
The following automatic conversions were performed:
'_symmetry_cell_setting' value 'Orthorhombic' changed to 'orthorhombic'
according to '/home/saulius/struct/CIF-dictionaries/cif_core.dic'
dictionary named 'cif_core.dic' version 2.4.1 from 2010-06-29.

Automatic conversion script
Id: cif_fix_enum 1527 2010-12-29 10:47:43Z saulius 
;
_cod_database_code 8100787

loop_
_symmetry_equiv_pos_as_xyz
'x, y, z'
'-x+1/2, -y, z+1/2'
'-x, y+1/2, -z'
'x+1/2, -y+1/2, -z+1/2'
'-x, -y, -z'
'x-1/2, y, -z-1/2'
'x, -y-1/2, z'
'-x-1/2, y-1/2, z-1/2'

loop_
_atom_site_aniso_label
_atom_site_aniso_U_11
_atom_site_aniso_U_22
_atom_site_aniso_U_33
_atom_site_aniso_U_23
_atom_site_aniso_U_13
_atom_site_aniso_U_12
S1 0.0200(6) 0.0210(4) 0.0156(3) 0.000 -0.0027(3) 0.000
S2 0.0270(5) 0.0224(3) 0.0194(3) -0.0037(2) -0.0053(2) -0.0005(2)
S3 0.0363(15) 0.0225(8) 0.0317(10) -0.0025(5) -0.0069(6) 0.0091(7)
S4 0.0361(13) 0.0407(7) 0.0244(7) 0.000 -0.0163(7) 0.000
C2 0.025(2) 0.0181(9) 0.0164(8) 0.0011(7) -0.0020(8) -0.0002(8)
C1 0.036(5) 0.020(2) 0.035(2) 0.009(2) 0.012(2) 0.010(2)
C3 0.023(2) 0.0270(14) 0.0230(14) 0.000 -0.0083(13) 0.000
C4 0.023(4) 0.041(3) 0.038(4) 0.000 -0.009(3) 0.000

loop_
_atom_site_label
_atom_site_type_symbol
_atom_site_fract_x
_atom_site_fract_y
_atom_site_fract_z
_atom_site_U_iso_or_equiv
_atom_site_thermal_displace_type
_atom_site_occupancy
_atom_site_calc_flag
_atom_site_refinement_flags
_atom_site_disorder_group
S1 S 0.81900(9) 0.7500 0.09851(7) 0.0189(3) Uani 1 d S .
S2 S 0.62891(7) 0.62921(4) -0.09329(5) 0.0229(2) Uani 1 d . .
S3 S 0.8316(5) 0.5253(3) 0.0640(4) 0.0301(8) Uani 0.73 d P 1
C1' C 0.8197(55) 0.5336(35) 0.0663(46) 0.032(11) Uiso 0.27 d P 2
S4 S 0.4918(2) 0.7500 -0.2946(2) 0.0337(4) Uani 0.82 d SP 3
C4' C 0.4536(39) 0.7500 -0.2652(33) 0.030(9) Uiso 0.18 d SP 4
C2 C 0.7135(3) 0.6337(2) 0.0742(2) 0.0197(5) Uani 1 d . .
S3' S 0.6006(7) 0.6168(4) 0.2127(5) 0.0291(13) Uiso 0.27 d P 2
C1 C 0.6253(8) 0.6039(5) 0.2037(7) 0.030(2) Uani 0.73 d P 1
C3 C 0.5287(4) 0.7500 -0.1085(3) 0.0244(7) Uani 1 d S .
C4 C 0.3949(9) 0.7500 -0.0266(11) 0.034(2) Uani 0.82 d SP 3
S4' S 0.3874(19) 0.7500 0.0090(14) 0.065(5) Uiso 0.18 d SP 4

loop_
_geom_bond_atom_site_label_1
_geom_bond_atom_site_label_2
_geom_bond_distance
_geom_bond_site_symmetry_2
_geom_bond_publ_flag
S1 C2 1.820(2) . ?
S1 C2 1.820(2) 7_575 ?
S2 C3 1.828(2) . ?
S2 C2 1.833(2) . ?
S3 C2 1.805(5) . ?
C1' C2 1.65(4) . ?
S4 C3 1.846(3) . ?
C4' C3 1.70(4) . ?
C2 C1 1.580(7) . ?
C2 S3' 1.766(6) . ?
C3 C4 1.551(10) . ?
C3 S4' 1.81(2) . ?
C3 S2 1.828(2) 7_575 ?
